data_2224759
loop_
_publ_author_name
'Lechner, Bob-Dan'
'Merzweiler, Kurt'

_publ_section_title
;
 <i>N</i>,<i>N</i>'-Dicyclohexylethylenediammonium dichloride
;
_journal_coeditor_code SI2221
_journal_issue 1
_journal_name_full 'Acta Crystallographica Section E'
_journal_page_first o122
_journal_paper_doi 10.1107/S1600536809052222
_journal_volume 66
_journal_year 2010
_chemical_formula_iupac 'C14 H30 N2 2+ , 2Cl -'
_chemical_formula_moiety 'C14 H30 N2 2+ , 2Cl -'
_chemical_formula_sum 'C14 H30 Cl2 N2'
_chemical_formula_weight 297.30
_chemical_name_systematic
;
<i>N</i>,<i>N</i>'-Dicyclohexylethylenediammonium dichloride
;
_space_group_IT_number 14
_symmetry_cell_setting monoclinic
_symmetry_space_group_name_Hall '-P 2ybc'
_symmetry_space_group_name_H-M 'P 1 21/c 1'
_atom_sites_solution_hydrogens geom
_atom_sites_solution_primary direct
_atom_sites_solution_secondary difmap
_audit_creation_method SHELXL-97
_cell_angle_alpha 90.00
_cell_angle_beta 91.892(15)
_cell_angle_gamma 90.00
_cell_formula_units_Z 2
_cell_length_a 11.551(3)
_cell_length_b 6.785(2)
_cell_length_c 10.8434(17)
_cell_measurement_reflns_used 22
_cell_measurement_temperature 293(2)
_cell_measurement_theta_max 14.6
_cell_measurement_theta_min 10.2
_cell_volume 849.4(4)
_computing_cell_refinement 'STADI4 (Stoe & Cie, 1996)'
_computing_data_collection 'STADI4 (Stoe & Cie, 1996)'
_computing_data_reduction 'X-RED (Stoe & Cie, 1996)'
_computing_molecular_graphics 'DIAMOND (Brandenburg, 2009)'
_computing_publication_material
;
SHELXL97 (Sheldrick, 2008) and PLATON (Spek, 2009)
;
_computing_structure_refinement 'SHELXL97 (Sheldrick, 2008)'
_computing_structure_solution 'SHELXS97 (Sheldrick, 2008)'
_diffrn_ambient_temperature 293(2)
_diffrn_measured_fraction_theta_full 0.998
_diffrn_measured_fraction_theta_max 0.998
_diffrn_measurement_device_type 'Stoe STADI4'
_diffrn_measurement_method 2\q/\w
_diffrn_radiation_monochromator graphite
_diffrn_radiation_source 'fine-focus sealed tube'
_diffrn_radiation_type MoK\a
_diffrn_radiation_wavelength 0.71073
_diffrn_reflns_av_R_equivalents 0.0357
_diffrn_reflns_av_sigmaI/netI 0.0385
_diffrn_reflns_limit_h_max 14
_diffrn_reflns_limit_h_min -14
_diffrn_reflns_limit_k_max 0
_diffrn_reflns_limit_k_min -8
_diffrn_reflns_limit_l_max 13
_diffrn_reflns_limit_l_min -13
_diffrn_reflns_number 3349
_diffrn_reflns_theta_full 26.07
_diffrn_reflns_theta_max 26.07
_diffrn_reflns_theta_min 1.76
_diffrn_standards_decay_% 0
_diffrn_standards_interval_time 120
_diffrn_standards_number 2
_exptl_absorpt_coefficient_mu 0.371
_exptl_absorpt_correction_type none
_exptl_crystal_colour colourless
_exptl_crystal_density_diffrn 1.163
_exptl_crystal_density_method 'not measured'
_exptl_crystal_description plate
_exptl_crystal_F_000 324
_exptl_crystal_size_max 0.65
_exptl_crystal_size_mid 0.28
_exptl_crystal_size_min 0.12
_refine_diff_density_max 0.226
_refine_diff_density_min -0.283
_refine_ls_abs_structure_details
;
?
;
_refine_ls_extinction_method none
_refine_ls_goodness_of_fit_ref 1.098
_refine_ls_hydrogen_treatment mixed
_refine_ls_matrix_type full
_refine_ls_number_parameters 142
_refine_ls_number_reflns 1675
_refine_ls_number_restraints 0
_refine_ls_restrained_S_all 1.098
_refine_ls_R_factor_all 0.0437
_refine_ls_R_factor_gt 0.0346
_refine_ls_shift/su_max 0.000
_refine_ls_shift/su_mean 0.000
_refine_ls_structure_factor_coef Fsqd
_refine_ls_weighting_details 'w=1/[\s^2^(Fo^2^)+(0.0304P)^2^+0.2230P] where P=(Fo^2^+2Fc^2^)/3'
_refine_ls_weighting_scheme calc
_refine_ls_wR_factor_gt 0.0832
_refine_ls_wR_factor_ref 0.0893
_reflns_number_gt 1430
_reflns_number_total 1675
_reflns_threshold_expression I>2\s(I)
_cod_data_source_file si2221.cif
_cod_data_source_block I
_cod_original_cell_volume 849.3(4)
_cod_database_code 2224759
_cod_database_fobs_code 2224759

loop_
_symmetry_equiv_pos_as_xyz
'x, y, z'
'-x, y+1/2, -z+1/2'
'-x, -y, -z'
'x, -y-1/2, z-1/2'

loop_
_atom_site_type_symbol
_atom_site_label
_atom_site_fract_x
_atom_site_fract_y
_atom_site_fract_z
_atom_site_U_iso_or_equiv
_atom_site_adp_type
_atom_site_calc_flag
_atom_site_refinement_flags
_atom_site_occupancy
_atom_site_disorder_assembly
_atom_site_disorder_group
C C1 0.05608(15) 0.4477(3) 0.48641(16) 0.0404(4) Uani d . 1 . .
H H2 0.1138(18) 0.537(3) 0.4631(19) 0.054(6) Uiso d . 1 . .
H H1 0.0449(18) 0.353(3) 0.419(2) 0.059(6) Uiso d . 1 . .
C C2 0.21086(13) 0.2307(2) 0.58171(14) 0.0342(3) Uani d . 1 . .
H H5 0.2039(14) 0.163(3) 0.5053(16) 0.038(4) Uiso d . 1 . .
C C3 0.22533(16) 0.0777(3) 0.6834(2) 0.0478(5) Uani d . 1 . .
H H6 0.2248(18) 0.147(3) 0.763(2) 0.059(6) Uiso d . 1 . .
H H7 0.1619(18) -0.009(4) 0.6755(18) 0.058(6) Uiso d . 1 . .
C C4 0.33978(18) -0.0313(3) 0.6726(3) 0.0574(5) Uani d . 1 . .
H H8 0.3397(19) -0.095(3) 0.596(2) 0.063(7) Uiso d . 1 . .
H H9 0.346(2) -0.123(4) 0.738(2) 0.069(7) Uiso d . 1 . .
C C5 0.44122(17) 0.1104(3) 0.6751(2) 0.0513(5) Uani d . 1 . .
H H10 0.4456(18) 0.173(3) 0.757(2) 0.064(6) Uiso d . 1 . .
H H11 0.516(2) 0.045(3) 0.668(2) 0.068(6) Uiso d . 1 . .
C C6 0.42621(16) 0.2660(3) 0.5755(2) 0.0522(5) Uani d . 1 . .
H H12 0.4254(18) 0.198(3) 0.497(2) 0.064(6) Uiso d . 1 . .
H H13 0.492(2) 0.354(4) 0.581(2) 0.075(7) Uiso d . 1 . .
C C7 0.31115(15) 0.3757(3) 0.58388(18) 0.0419(4) Uani d . 1 . .
H H14 0.3073(17) 0.447(3) 0.6637(19) 0.054(6) Uiso d . 1 . .
H H15 0.3005(17) 0.466(3) 0.5188(18) 0.053(6) Uiso d . 1 . .
N N 0.09763(12) 0.3358(2) 0.59677(13) 0.0335(3) Uani d . 1 . .
H H4 0.1015(17) 0.416(3) 0.6647(19) 0.052(6) Uiso d . 1 . .
H H3 0.0454(17) 0.257(3) 0.6169(17) 0.045(5) Uiso d . 1 . .
Cl Cl 0.12073(4) 0.59342(7) 0.83342(4) 0.04938(17) Uani d . 1 . .

loop_
_atom_site_aniso_label
_atom_site_aniso_U_11
_atom_site_aniso_U_22
_atom_site_aniso_U_33
_atom_site_aniso_U_12
_atom_site_aniso_U_13
_atom_site_aniso_U_23
C1 0.0421(9) 0.0418(9) 0.0375(8) 0.0074(8) 0.0039(7) 0.0097(7)
C2 0.0376(8) 0.0297(8) 0.0351(8) 0.0025(6) -0.0004(6) -0.0027(6)
C3 0.0413(10) 0.0349(9) 0.0670(13) -0.0006(8) -0.0007(8) 0.0165(9)
C4 0.0521(11) 0.0354(9) 0.0838(16) 0.0089(9) -0.0074(10) 0.0073(11)
C5 0.0405(10) 0.0492(11) 0.0638(12) 0.0098(8) -0.0038(8) 0.0007(9)
C6 0.0391(9) 0.0583(12) 0.0596(12) 0.0033(9) 0.0088(8) 0.0046(10)
C7 0.0383(9) 0.0361(9) 0.0514(10) -0.0011(7) 0.0039(7) 0.0081(8)
N 0.0338(7) 0.0314(7) 0.0352(7) -0.0018(6) 0.0011(5) 0.0043(6)
Cl 0.0569(3) 0.0446(3) 0.0467(3) 0.0160(2) 0.00215(19) -0.00631(19)

loop_
_atom_type_symbol
_atom_type_description
_atom_type_scat_dispersion_real
_atom_type_scat_dispersion_imag
_atom_type_scat_source
C C 0.0033 0.0016 'International Tables Vol C Tables 4.2.6.8 and 6.1.1.4'
H H 0.0000 0.0000 'International Tables Vol C Tables 4.2.6.8 and 6.1.1.4'
N N 0.0061 0.0033 'International Tables Vol C Tables 4.2.6.8 and 6.1.1.4'
Cl Cl 0.1484 0.1585 'International Tables Vol C Tables 4.2.6.8 and 6.1.1.4'

loop_
_geom_angle_atom_site_label_1
_geom_angle_atom_site_label_2
_geom_angle_atom_site_label_3
_geom_angle_site_symmetry_1
_geom_angle_site_symmetry_3
_geom_angle
_geom_angle_publ_flag
N C1 C1 . 3_566 109.80(17) ?
N C1 H2 . . 109.4(13) ?
C1 C1 H2 3_566 . 111.7(12) ?
N C1 H1 . . 107.3(13) ?
C1 C1 H1 3_566 . 111.1(12) ?
H2 C1 H1 . . 107.4(17) ?
N C2 C7 . . 110.89(13) ?
N C2 C3 . . 108.69(13) ?
C7 C2 C3 . . 111.44(15) ?
N C2 H5 . . 106.0(10) ?
C7 C2 H5 . . 111.7(10) ?
C3 C2 H5 . . 107.9(11) ?
C2 C3 C4 . . 110.54(17) ?
C2 C3 H6 . . 108.0(12) ?
C4 C3 H6 . . 109.2(12) ?
C2 C3 H7 . . 107.1(13) ?
C4 C3 H7 . . 111.5(13) ?
H6 C3 H7 . . 110.5(17) ?
C5 C4 C3 . . 111.30(17) ?
C5 C4 H8 . . 106.8(14) ?
C3 C4 H8 . . 108.5(14) ?
C5 C4 H9 . . 111.3(14) ?
C3 C4 H9 . . 107.9(14) ?
H8 C4 H9 . . 111(2) ?
C4 C5 C6 . . 111.01(17) ?
C4 C5 H10 . . 108.0(13) ?
C6 C5 H10 . . 109.9(13) ?
C4 C5 H11 . . 113.4(14) ?
C6 C5 H11 . . 109.8(13) ?
H10 C5 H11 . . 104.5(18) ?
C5 C6 C7 . . 112.07(16) ?
C5 C6 H12 . . 107.2(13) ?
C7 C6 H12 . . 107.4(13) ?
C5 C6 H13 . . 108.4(14) ?
C7 C6 H13 . . 112.4(14) ?
H12 C6 H13 . . 109.2(18) ?
C2 C7 C6 . . 110.34(15) ?
C2 C7 H14 . . 105.8(12) ?
C6 C7 H14 . . 110.7(12) ?
C2 C7 H15 . . 109.3(12) ?
C6 C7 H15 . . 111.5(12) ?
H14 C7 H15 . . 109.1(17) ?
C1 N C2 . . 114.50(13) ?
C1 N H4 . . 110.6(12) ?
C2 N H4 . . 110.5(13) ?
C1 N H3 . . 108.6(13) ?
C2 N H3 . . 111.1(13) ?
H4 N H3 . . 100.6(17) ?

loop_
_geom_bond_atom_site_label_1
_geom_bond_atom_site_label_2
_geom_bond_site_symmetry_2
_geom_bond_distance
_geom_bond_publ_flag
C1 N . 1.484(2) ?
C1 C1 3_566 1.514(3) ?
C1 H2 . 0.94(2) ?
C1 H1 . 0.98(2) ?
C2 N . 1.503(2) ?
C2 C7 . 1.519(2) ?
C2 C3 . 1.519(2) ?
C2 H5 . 0.948(18) ?
C3 C4 . 1.523(3) ?
C3 H6 . 0.98(2) ?
C3 H7 . 0.94(2) ?
C4 C5 . 1.515(3) ?
C4 H8 . 0.94(2) ?
C4 H9 . 0.95(2) ?
C5 C6 . 1.516(3) ?
C5 H10 . 0.98(2) ?
C5 H11 . 0.98(2) ?
C6 C7 . 1.529(2) ?
C6 H12 . 0.97(2) ?
C6 H13 . 0.97(3) ?
C7 H14 . 0.99(2) ?
C7 H15 . 0.94(2) ?
N H4 . 0.91(2) ?
N H3 . 0.84(2) ?

loop_
_geom_hbond_atom_site_label_D
_geom_hbond_atom_site_label_H
_geom_hbond_atom_site_label_A
_geom_hbond_site_symmetry_A
_geom_hbond_distance_DH
_geom_hbond_distance_HA
_geom_hbond_distance_DA
_geom_hbond_angle_DHA
N H4 Cl . 0.91(2) 2.20(2) 3.1088(16) 175.8(18)
N H3 Cl 2_546 0.84(2) 2.30(2) 3.1250(16) 168.8(18)

loop_
_geom_torsion_atom_site_label_1
_geom_torsion_atom_site_label_2
_geom_torsion_atom_site_label_3
_geom_torsion_atom_site_label_4
_geom_torsion_site_symmetry_1
_geom_torsion_site_symmetry_2
_geom_torsion_site_symmetry_3
_geom_torsion_site_symmetry_4
_geom_torsion
_geom_torsion_publ_flag
N C2 C3 C4 . . . . -179.40(16) ?
C7 C2 C3 C4 . . . . -56.9(2) ?
C2 C3 C4 C5 . . . . 56.5(3) ?
C3 C4 C5 C6 . . . . -55.5(3) ?
C4 C5 C6 C7 . . . . 54.9(2) ?
N C2 C7 C6 . . . . 176.95(14) ?
C3 C2 C7 C6 . . . . 55.7(2) ?
C5 C6 C7 C2 . . . . -54.8(2) ?
C1 C1 N C2 3_566 . . . -178.21(18) ?
C7 C2 N C1 . . . . 73.57(19) ?
C3 C2 N C1 . . . . -163.61(15) ?
